data_1520133
loop_
_publ_author_name
'Wu, Jianfeng'
'Zhao, Lang'
'Zhang, Peng'
'Zhang, Li'
'Guo, Mei'
'Tang, Jinkui'

_publ_section_title
;
 Linear 3d-4f compounds: synthesis, structure, and determination of the
 d-f magnetic interaction.
;
_journal_issue 26
_journal_name_full 'Dalton transactions (Cambridge, England : 2003)'
_journal_page_first 11935
_journal_page_last 11942
_journal_paper_doi 10.1039/c5dt01382h
_journal_volume 44
_journal_year 2015
_chemical_formula_moiety 'C76 H70 N4 O24 Tb2 Zn2'
_chemical_formula_sum 'C76 H70 N4 O24 Tb2 Zn2'
_chemical_formula_weight 1851.94
_space_group_crystal_system monoclinic
_space_group_IT_number 15
_space_group_name_Hall '-C 2yc'
_space_group_name_H-M_alt 'C 1 2/c 1'
_symmetry_space_group_name_Hall '-C 2yc'
_symmetry_space_group_name_H-M 'C 1 2/c 1'
_atom_sites_solution_hydrogens geom
_audit_creation_method SHELXL-2014/7
_audit_update_record
;
2015-05-06 deposited with the CCDC.
2015-05-29 downloaded from the CCDC.
;
_cell_angle_alpha 90
_cell_angle_beta 120.204(15)
_cell_angle_gamma 90
_cell_formula_units_Z 4
_cell_length_a 23.847(4)
_cell_length_b 16.792(4)
_cell_length_c 23.040(5)
_cell_measurement_reflns_used 4924
_cell_measurement_temperature 296(2)
_cell_measurement_theta_max 23.51
_cell_measurement_theta_min 2.43
_cell_volume 7974(3)
_computing_cell_refinement 'Bruker SMART'
_computing_data_collection 'Bruker SMART'
_computing_data_reduction 'Bruker SAINT'
_computing_molecular_graphics 'SHELXL-2014/7 (Sheldrick, 2014)'
_computing_publication_material 'SHELXL-2014/7 (Sheldrick, 2014)'
_computing_structure_refinement 'SHELXL-2014/7 (Sheldrick, 2014)'
_computing_structure_solution 'Bruker SHELXTL'
_diffrn_ambient_temperature 296(2)
_diffrn_measured_fraction_theta_full 0.991
_diffrn_measured_fraction_theta_max 0.991
_diffrn_measurement_device_type 'CCD area detector'
_diffrn_measurement_method 'phi and omega scans'
_diffrn_radiation_type MoK\a
_diffrn_radiation_wavelength 0.71073
_diffrn_reflns_av_R_equivalents 0.0878
_diffrn_reflns_av_unetI/netI 0.1143
_diffrn_reflns_laue_measured_fraction_full 0.991
_diffrn_reflns_laue_measured_fraction_max 0.991
_diffrn_reflns_limit_h_max 28
_diffrn_reflns_limit_h_min -22
_diffrn_reflns_limit_k_max 19
_diffrn_reflns_limit_k_min -19
_diffrn_reflns_limit_l_max 26
_diffrn_reflns_limit_l_min -27
_diffrn_reflns_number 22110
_diffrn_reflns_point_group_measured_fraction_full 0.991
_diffrn_reflns_point_group_measured_fraction_max 0.991
_diffrn_reflns_theta_full 25.100
_diffrn_reflns_theta_max 25.100
_diffrn_reflns_theta_min 1.564
_exptl_absorpt_coefficient_mu 2.423
_exptl_absorpt_correction_T_max 0.578
_exptl_absorpt_correction_T_min 0.578
_exptl_absorpt_correction_type multi-scan
_exptl_absorpt_process_details (sadabs;bruker,2000)
_exptl_crystal_colour yellow
_exptl_crystal_density_diffrn 1.559
_exptl_crystal_description block
_exptl_crystal_F_000 3744
_exptl_crystal_size_max 0.23
_exptl_crystal_size_mid 0.22
_exptl_crystal_size_min 0.21
_refine_diff_density_max 3.073
_refine_diff_density_min -1.230
_refine_diff_density_rms 0.203
_refine_ls_extinction_method none
_refine_ls_goodness_of_fit_ref 1.080
_refine_ls_hydrogen_treatment constr
_refine_ls_matrix_type full
_refine_ls_number_parameters 430
_refine_ls_number_reflns 7038
_refine_ls_number_restraints 247
_refine_ls_restrained_S_all 1.114
_refine_ls_R_factor_all 0.1886
_refine_ls_R_factor_gt 0.1024
_refine_ls_shift/su_max 0.001
_refine_ls_shift/su_mean 0.000
_refine_ls_structure_factor_coef Fsqd
_refine_ls_weighting_details 'w=1/[\s^2^(Fo^2^)+(0.2000P)^2^] where P=(Fo^2^+2Fc^2^)/3'
_refine_ls_weighting_scheme calc
_refine_ls_wR_factor_gt 0.2730
_refine_ls_wR_factor_ref 0.3576
_reflns_Friedel_coverage 0.000
_reflns_number_gt 3305
_reflns_number_total 7038
_reflns_threshold_expression 'I > 2\s(I)'
_cod_data_source_file c5dt01382h2.cif
_cod_data_source_block Tb2Zn2
_cod_depositor_comments 'Adding full bibliography for 1520123--1520137.cif.'
_cod_database_code 1520133
_audit_block_doi 10.5517/cc14htjz
_shelx_shelxl_version_number 2014/7
_shelx_space_group_comment
;
The symmetry employed for this shelxl refinement is uniquely defined
by the following loop, which should always be used as a source of
symmetry information in preference to the above space-group names.
They are only intended as comments.
;

loop_
_space_group_symop_operation_xyz
'x, y, z'
'-x, y, -z+1/2'
'x+1/2, y+1/2, z'
'-x+1/2, y+1/2, -z+1/2'
'-x, -y, -z'
'x, -y, z-1/2'
'-x+1/2, -y+1/2, -z'
'x+1/2, -y+1/2, z-1/2'

loop_
_atom_site_label
_atom_site_type_symbol
_atom_site_fract_x
_atom_site_fract_y
_atom_site_fract_z
_atom_site_U_iso_or_equiv
_atom_site_adp_type
_atom_site_occupancy
_atom_site_site_symmetry_order
_atom_site_calc_flag
_atom_site_refinement_flags_posn
_atom_site_refinement_flags_adp
_atom_site_refinement_flags_occupancy
Tb1 Tb 0.75369(4) 0.08267(6) 0.33573(4) 0.0888(5) Uani 1 1 d . U .
Zn1 Zn 0.59177(8) 0.09949(11) 0.28514(10) 0.0723(6) Uani 1 1 d . . .
C1 C 0.7813(9) -0.0233(14) 0.2107(11) 0.121(7) Uani 1 1 d . U .
H1A H 0.7880 -0.0797 0.2178 0.182 Uiso 1 1 calc R U .
H1B H 0.8215 0.0040 0.2387 0.182 Uiso 1 1 calc R U .
H1C H 0.7664 -0.0114 0.1644 0.182 Uiso 1 1 calc R U .
C2 C 0.6742(5) -0.0309(8) 0.1901(7) 0.095(5) Uani 1 1 d G U .
C3 C 0.6555(7) -0.0783(9) 0.1338(8) 0.143(8) Uani 1 1 d G U .
H3 H 0.6848 -0.0889 0.1193 0.172 Uiso 1 1 calc R U .
C4 C 0.5932(8) -0.1097(9) 0.0992(7) 0.190(12) Uani 1 1 d G U .
H4 H 0.5807 -0.1413 0.0615 0.228 Uiso 1 1 calc R U .
C5 C 0.5495(6) -0.0937(8) 0.1209(7) 0.140(8) Uani 1 1 d G U .
H5 H 0.5078 -0.1147 0.0978 0.168 Uiso 1 1 calc R U .
C6 C 0.5681(5) -0.0464(8) 0.1772(7) 0.095(5) Uani 1 1 d G U .
C7 C 0.6305(5) -0.0150(7) 0.2118(5) 0.070(4) Uani 1 1 d G . .
C8 C 0.5221(7) -0.0422(10) 0.2021(9) 0.081(5) Uani 1 1 d . . .
H8 H 0.4895 -0.0803 0.1878 0.097 Uiso 1 1 calc R U .
C9 C 0.8574(11) 0.2240(14) 0.4555(13) 0.164(10) Uani 1 1 d . U .
H9A H 0.8772 0.2368 0.4292 0.245 Uiso 1 1 calc R U .
H9B H 0.8778 0.1776 0.4822 0.245 Uiso 1 1 calc R U .
H9C H 0.8625 0.2679 0.4844 0.245 Uiso 1 1 calc R U .
C10 C 0.7414(6) 0.2568(8) 0.4047(6) 0.099(6) Uani 1 1 d G U .
C11 C 0.7535(6) 0.3240(8) 0.4445(5) 0.118(7) Uani 1 1 d G U .
H11 H 0.7960 0.3387 0.4750 0.141 Uiso 1 1 calc R U .
C12 C 0.7021(8) 0.3692(7) 0.4387(6) 0.146(9) Uani 1 1 d G U .
H12 H 0.7101 0.4142 0.4653 0.175 Uiso 1 1 calc R U .
C13 C 0.6386(7) 0.3472(8) 0.3930(7) 0.131(8) Uani 1 1 d G U .
H13 H 0.6042 0.3774 0.3891 0.158 Uiso 1 1 calc R U .
C14 C 0.6265(5) 0.2800(8) 0.3532(5) 0.085(5) Uani 1 1 d G U .
C15 C 0.6780(7) 0.2348(6) 0.3591(5) 0.085(5) Uani 1 1 d G . .
C16 C 0.5588(9) 0.2624(10) 0.3091(8) 0.086(5) Uani 1 1 d . . .
H16 H 0.5295 0.3009 0.3064 0.104 Uiso 1 1 calc R U .
C17 C 0.8056(11) 0.1719(12) 0.2714(11) 0.101(6) Uani 1 1 d . U .
C18 C 0.8312(7) 0.2176(8) 0.2325(6) 0.100(6) Uani 1 1 d G U .
C19 C 0.8007(6) 0.2868(8) 0.1978(7) 0.113(6) Uani 1 1 d G U .
H19 H 0.7647 0.3062 0.1989 0.136 Uiso 1 1 calc R U .
C20 C 0.8239(7) 0.3269(7) 0.1614(7) 0.122(7) Uani 1 1 d G U .
H20 H 0.8035 0.3732 0.1382 0.147 Uiso 1 1 calc R U .
C21 C 0.8777(7) 0.2979(9) 0.1598(7) 0.120(7) Uani 1 1 d G U .
H21 H 0.8933 0.3248 0.1354 0.145 Uiso 1 1 calc R U .
C22 C 0.9082(6) 0.2288(9) 0.1945(8) 0.116(6) Uani 1 1 d G U .
H22 H 0.9442 0.2094 0.1934 0.139 Uiso 1 1 calc R U .
C23 C 0.8850(7) 0.1886(7) 0.2309(7) 0.126(7) Uani 1 1 d G U .
H23 H 0.9054 0.1423 0.2541 0.151 Uiso 1 1 calc R U .
C24 C 0.8481(10) -0.0172(14) 0.4280(10) 0.093(5) Uani 1 1 d . U .
C25 C 0.8949(8) -0.0780(11) 0.4771(8) 0.110(6) Uani 1 1 d G U .
C26 C 0.9524(10) -0.0483(9) 0.5299(10) 0.157(9) Uani 1 1 d G U .
H26 H 0.9603 0.0062 0.5337 0.188 Uiso 1 1 calc R U .
C27 C 0.9980(8) -0.1000(14) 0.5771(8) 0.172(11) Uani 1 1 d G U .
H27 H 1.0365 -0.0802 0.6125 0.206 Uiso 1 1 calc R U .
C28 C 0.9862(11) -0.1815(13) 0.5715(10) 0.202(13) Uani 1 1 d G U .
H28 H 1.0167 -0.2162 0.6031 0.242 Uiso 1 1 calc R U .
C29 C 0.9287(13) -0.2113(9) 0.5187(13) 0.219(14) Uani 1 1 d G U .
H29 H 0.9208 -0.2658 0.5149 0.263 Uiso 1 1 calc R U .
C30 C 0.8830(9) -0.1595(13) 0.4715(10) 0.187(12) Uani 1 1 d G U .
H30 H 0.8446 -0.1794 0.4361 0.224 Uiso 1 1 calc R U .
C31 C 0.6677(9) 0.0262(10) 0.4136(8) 0.078(4) Uani 1 1 d . . .
C32 C 0.6758(6) -0.0286(6) 0.4699(5) 0.088(5) Uani 1 1 d G . .
C33 C 0.7309(5) -0.0757(7) 0.5047(6) 0.071(4) Uani 1 1 d G . .
H33 H 0.7638 -0.0732 0.4942 0.086 Uiso 1 1 calc R U .
C34 C 0.7368(6) -0.1265(7) 0.5551(6) 0.119(7) Uani 1 1 d G U .
H34 H 0.7736 -0.1580 0.5783 0.143 Uiso 1 1 calc R U .
C35 C 0.6877(8) -0.1302(8) 0.5707(7) 0.141(8) Uani 1 1 d G U .
H35 H 0.6916 -0.1642 0.6044 0.169 Uiso 1 1 calc R U .
C36 C 0.6326(7) -0.0832(9) 0.5360(8) 0.157(10) Uani 1 1 d G U .
H36 H 0.5997 -0.0856 0.5464 0.189 Uiso 1 1 calc R U .
C37 C 0.6267(5) -0.0323(8) 0.4856(7) 0.114(6) Uani 1 1 d G U .
H37 H 0.5899 -0.0008 0.4623 0.137 Uiso 1 1 calc R U .
C38 C 0.5036(14) 0.1488(17) 0.0977(13) 0.166(10) Uani 1 1 d . U .
H38A H 0.4627 0.1611 0.0943 0.249 Uiso 1 1 calc R U .
H38B H 0.5021 0.0959 0.0813 0.249 Uiso 1 1 calc R U .
H38C H 0.5120 0.1861 0.0715 0.249 Uiso 1 1 calc R U .
N1 N 0.5335(6) 0.1981(7) 0.2723(6) 0.071(3) Uani 1 1 d . . .
N2 N 0.5252(5) 0.0106(7) 0.2417(7) 0.064(3) Uani 1 1 d . . .
O1 O 0.7342(5) 0.0019(8) 0.2271(6) 0.099(4) Uani 1 1 d . . .
O2 O 0.6502(4) 0.0335(6) 0.2619(5) 0.062(2) Uani 1 1 d . . .
O3 O 0.7870(6) 0.2078(8) 0.4099(6) 0.110(4) Uani 1 1 d . U .
O4 O 0.6706(5) 0.1718(7) 0.3229(5) 0.089(3) Uani 1 1 d . . .
O5 O 0.8490(7) 0.0490(10) 0.4371(7) 0.121(5) Uani 1 1 d . U .
O6 O 0.8054(7) -0.0506(9) 0.3693(8) 0.120(4) Uani 1 1 d . U .
O7 O 0.8386(6) 0.1223(9) 0.3133(7) 0.108(4) Uani 1 1 d . U .
O8 O 0.7492(6) 0.1881(8) 0.2596(6) 0.109(4) Uani 1 1 d D U .
O9 O 0.7175(5) 0.0326(7) 0.4085(5) 0.087(3) Uani 1 1 d . U .
O10 O 0.6149(5) 0.0578(6) 0.3786(5) 0.077(3) Uani 1 1 d . U .
O11 O 0.5548(10) 0.1537(12) 0.1674(10) 0.185(7) Uani 1 1 d . U .
H11A H 0.5850 0.1799 0.1702 0.278 Uiso 1 1 calc R U .
O12 O 0.6364(11) 0.2832(17) 0.1774(13) 0.137(10) Uani 0.5 1 d D U P

loop_
_atom_site_aniso_label
_atom_site_aniso_U_11
_atom_site_aniso_U_22
_atom_site_aniso_U_33
_atom_site_aniso_U_23
_atom_site_aniso_U_13
_atom_site_aniso_U_12
Tb1 0.0505(5) 0.1501(10) 0.0517(5) 0.0183(5) 0.0151(4) -0.0240(5)
Zn1 0.0572(11) 0.0801(13) 0.0770(13) -0.0158(9) 0.0319(10) -0.0178(9)
C1 0.081(11) 0.183(16) 0.117(13) 0.014(12) 0.064(10) 0.020(11)
C2 0.081(8) 0.109(9) 0.098(9) -0.029(7) 0.049(7) 0.002(7)
C3 0.129(11) 0.166(12) 0.150(12) -0.023(9) 0.082(9) -0.001(8)
C4 0.184(15) 0.202(15) 0.186(15) -0.038(9) 0.096(10) 0.002(9)
C5 0.129(11) 0.139(11) 0.146(12) -0.048(8) 0.066(9) 0.002(8)
C6 0.082(8) 0.104(9) 0.103(9) -0.034(7) 0.049(7) 0.001(7)
C7 0.048(8) 0.098(12) 0.063(10) -0.010(9) 0.026(7) -0.014(8)
C8 0.052(9) 0.073(10) 0.107(13) -0.036(10) 0.032(9) -0.013(8)
C9 0.127(15) 0.158(15) 0.141(15) 0.024(12) 0.019(11) -0.085(12)
C10 0.116(10) 0.094(9) 0.077(8) -0.003(7) 0.040(7) -0.035(8)
C11 0.125(10) 0.114(10) 0.100(10) 0.004(8) 0.046(8) -0.046(8)
C12 0.162(12) 0.140(12) 0.133(12) 0.008(9) 0.071(9) -0.027(9)
C13 0.148(11) 0.124(11) 0.117(11) -0.008(8) 0.063(8) -0.011(8)
C14 0.108(9) 0.075(8) 0.064(8) -0.016(6) 0.038(7) -0.036(7)
C15 0.108(14) 0.084(12) 0.036(8) -0.004(8) 0.017(8) -0.048(11)
C16 0.114(14) 0.084(12) 0.074(11) -0.021(10) 0.058(11) -0.009(10)
C17 0.100(9) 0.112(10) 0.098(9) 0.015(7) 0.054(8) -0.025(8)
C18 0.096(9) 0.120(10) 0.083(9) -0.007(7) 0.043(7) -0.017(7)
C19 0.118(10) 0.113(10) 0.119(10) 0.001(8) 0.067(8) -0.023(8)
C20 0.137(11) 0.117(10) 0.118(10) 0.015(8) 0.068(8) -0.017(8)
C21 0.117(10) 0.126(11) 0.121(10) 0.013(8) 0.062(8) -0.028(8)
C22 0.100(9) 0.130(11) 0.125(10) 0.003(8) 0.062(8) -0.015(8)
C23 0.116(10) 0.143(11) 0.120(11) 0.013(8) 0.061(8) -0.007(8)
C24 0.084(9) 0.114(10) 0.086(9) 0.010(8) 0.047(7) -0.003(7)
C25 0.095(10) 0.147(11) 0.103(10) 0.011(8) 0.062(8) -0.006(8)
C26 0.149(12) 0.175(13) 0.152(13) 0.026(9) 0.080(9) -0.011(9)
C27 0.162(14) 0.195(14) 0.164(14) 0.010(9) 0.086(10) 0.003(9)
C28 0.197(16) 0.211(16) 0.202(16) -0.016(9) 0.104(11) 0.015(9)
C29 0.221(17) 0.220(17) 0.214(17) -0.018(10) 0.108(11) 0.035(10)
C30 0.190(15) 0.195(15) 0.172(15) -0.003(9) 0.089(10) 0.027(9)
C31 0.069(11) 0.100(13) 0.065(10) 0.009(9) 0.035(9) -0.011(9)
C32 0.086(12) 0.107(13) 0.084(12) 0.011(10) 0.053(11) -0.016(10)
C33 0.047(8) 0.100(12) 0.044(8) 0.006(8) 0.005(7) -0.007(8)
C34 0.118(10) 0.119(10) 0.121(10) 0.021(8) 0.061(8) -0.010(8)
C35 0.136(11) 0.142(11) 0.144(12) 0.032(9) 0.069(9) -0.002(8)
C36 0.150(13) 0.168(13) 0.169(13) 0.042(9) 0.092(10) -0.006(9)
C37 0.111(10) 0.132(10) 0.109(10) 0.030(8) 0.063(8) 0.002(8)
C38 0.188(18) 0.193(18) 0.140(16) 0.000(14) 0.099(15) -0.001(14)
N1 0.088(9) 0.077(8) 0.048(7) -0.004(6) 0.033(6) -0.013(6)
N2 0.047(6) 0.064(7) 0.086(9) -0.009(7) 0.037(6) -0.007(6)
O1 0.053(6) 0.169(11) 0.080(8) 0.010(8) 0.038(6) 0.009(7)
O2 0.050(5) 0.079(6) 0.055(6) -0.004(5) 0.024(5) -0.008(5)
O3 0.092(7) 0.130(8) 0.080(7) 0.009(6) 0.024(5) -0.051(6)
O4 0.086(8) 0.109(9) 0.058(7) -0.020(6) 0.026(6) -0.047(7)
O5 0.105(8) 0.140(8) 0.098(8) 0.028(7) 0.036(6) -0.023(7)
O6 0.109(8) 0.154(8) 0.105(8) 0.016(7) 0.061(6) 0.005(6)
O7 0.070(6) 0.144(8) 0.104(7) 0.033(7) 0.039(6) -0.018(6)
O8 0.094(7) 0.131(8) 0.100(7) 0.010(6) 0.047(6) -0.027(6)
O9 0.072(6) 0.120(7) 0.068(6) 0.003(5) 0.035(5) -0.020(5)
O10 0.065(6) 0.096(6) 0.066(6) 0.008(5) 0.030(5) -0.002(5)
O11 0.184(14) 0.222(15) 0.143(13) 0.001(12) 0.078(11) -0.007(12)
O12 0.145(17) 0.188(19) 0.108(15) 0.061(13) 0.086(14) 0.016(14)

loop_
_atom_type_symbol
_atom_type_description
_atom_type_scat_dispersion_real
_atom_type_scat_dispersion_imag
_atom_type_scat_source
C C 0.0033 0.0016 'International Tables Vol C Tables 4.2.6.8 and 6.1.1.4'
H H 0.0000 0.0000 'International Tables Vol C Tables 4.2.6.8 and 6.1.1.4'
N N 0.0061 0.0033 'International Tables Vol C Tables 4.2.6.8 and 6.1.1.4'
O O 0.0106 0.0060 'International Tables Vol C Tables 4.2.6.8 and 6.1.1.4'
Tb Tb -0.1723 4.1537 'International Tables Vol C Tables 4.2.6.8 and 6.1.1.4'
Zn Zn 0.2839 1.4301 'International Tables Vol C Tables 4.2.6.8 and 6.1.1.4'

loop_
_geom_angle_atom_site_label_1
_geom_angle_atom_site_label_2
_geom_angle_atom_site_label_3
_geom_angle
_geom_angle_site_symmetry_1
_geom_angle_site_symmetry_3
O2 Tb1 O5 140.7(4) . .
O2 Tb1 O4 67.8(3) . .
O5 Tb1 O4 126.8(5) . .
O2 Tb1 O9 76.4(3) . .
O5 Tb1 O9 74.4(4) . .
O4 Tb1 O9 74.7(4) . .
O2 Tb1 O7 129.3(4) . .
O5 Tb1 O7 77.6(5) . .
O4 Tb1 O7 122.3(4) . .
O9 Tb1 O7 151.9(4) . .
O2 Tb1 O8 94.8(4) . .
O5 Tb1 O8 123.5(4) . .
O4 Tb1 O8 73.9(4) . .
O9 Tb1 O8 148.5(4) . .
O7 Tb1 O8 52.4(4) . .
O2 Tb1 O6 94.9(4) . .
O5 Tb1 O6 53.0(5) . .
O4 Tb1 O6 149.0(4) . .
O9 Tb1 O6 76.3(4) . .
O7 Tb1 O6 88.7(5) . .
O8 Tb1 O6 135.1(4) . .
O2 Tb1 O3 129.3(4) . .
O5 Tb1 O3 73.6(5) . .
O4 Tb1 O3 61.8(4) . .
O9 Tb1 O3 85.5(4) . .
O7 Tb1 O3 84.6(5) . .
O8 Tb1 O3 76.9(4) . .
O6 Tb1 O3 126.3(5) . .
O2 Tb1 O1 61.0(3) . .
O5 Tb1 O1 115.5(5) . .
O4 Tb1 O1 117.4(3) . .
O9 Tb1 O1 121.6(4) . .
O7 Tb1 O1 73.1(4) . .
O8 Tb1 O1 76.9(4) . .
O6 Tb1 O1 70.1(4) . .
O3 Tb1 O1 152.6(4) . .
O2 Tb1 C24 120.1(5) . .
O5 Tb1 C24 24.0(5) . .
O4 Tb1 C24 141.7(5) . .
O9 Tb1 C24 71.8(5) . .
O7 Tb1 C24 83.4(5) . .
O8 Tb1 C24 135.7(5) . .
O6 Tb1 C24 29.1(5) . .
O3 Tb1 C24 97.2(6) . .
O1 Tb1 C24 95.9(5) . .
O2 Tb1 C17 113.0(5) . .
O5 Tb1 C17 100.9(6) . .
O4 Tb1 C17 99.2(6) . .
O9 Tb1 C17 166.4(5) . .
O7 Tb1 C17 25.7(5) . .
O8 Tb1 C17 26.8(5) . .
O6 Tb1 C17 111.4(6) . .
O3 Tb1 C17 81.0(5) . .
O1 Tb1 C17 72.0(5) . .
C24 Tb1 C17 109.1(6) . .
O2 Tb1 Zn1 35.5(2) . .
O5 Tb1 Zn1 135.4(4) . .
O4 Tb1 Zn1 35.2(2) . .
O9 Tb1 Zn1 61.8(3) . .
O7 Tb1 Zn1 145.3(3) . .
O8 Tb1 Zn1 93.5(3) . .
O6 Tb1 Zn1 118.5(3) . .
O3 Tb1 Zn1 94.4(3) . .
O1 Tb1 Zn1 95.0(2) . .
C24 Tb1 Zn1 130.8(4) . .
C17 Tb1 Zn1 119.8(5) . .
O4 Zn1 N2 166.8(5) . .
O4 Zn1 O2 80.3(4) . .
N2 Zn1 O2 86.5(4) . .
O4 Zn1 O10 93.0(4) . .
N2 Zn1 O10 89.9(5) . .
O2 Zn1 O10 103.3(4) . .
O4 Zn1 N1 89.6(5) . .
N2 Zn1 N1 102.3(5) . .
O2 Zn1 N1 152.1(4) . .
O10 Zn1 N1 103.1(4) . .
O4 Zn1 Tb1 42.6(4) . .
N2 Zn1 Tb1 124.8(3) . .
O2 Zn1 Tb1 41.4(3) . .
O10 Zn1 Tb1 87.3(3) . .
N1 Zn1 Tb1 131.9(3) . .
O1 C1 H1A 109.5 . .
O1 C1 H1B 109.5 . .
H1A C1 H1B 109.5 . .
O1 C1 H1C 109.5 . .
H1A C1 H1C 109.5 . .
H1B C1 H1C 109.5 . .
O1 C2 C3 123.9(10) . .
O1 C2 C7 116.1(10) . .
C3 C2 C7 120.0 . .
C2 C3 C4 120.0 . .
C2 C3 H3 120.0 . .
C4 C3 H3 120.0 . .
C5 C4 C3 120.0 . .
C5 C4 H4 120.0 . .
C3 C4 H4 120.0 . .
C4 C5 C6 120.0 . .
C4 C5 H5 120.0 . .
C6 C5 H5 120.0 . .
C5 C6 C7 120.0 . .
C5 C6 C8 116.1(10) . .
C7 C6 C8 123.4(10) . .
O2 C7 C6 123.7(9) . .
O2 C7 C2 116.1(9) . .
C6 C7 C2 120.0 . .
N2 C8 C6 122.5(13) . .
N2 C8 H8 118.8 . .
C6 C8 H8 118.8 . .
O3 C9 H9A 109.5 . .
O3 C9 H9B 109.5 . .
H9A C9 H9B 109.5 . .
O3 C9 H9C 109.5 . .
H9A C9 H9C 109.5 . .
H9B C9 H9C 109.5 . .
O3 C10 C11 124.0(11) . .
O3 C10 C15 115.9(11) . .
C11 C10 C15 120.0 . .
C12 C11 C10 120.0 . .
C12 C11 H11 120.0 . .
C10 C11 H11 120.0 . .
C13 C12 C11 120.0 . .
C13 C12 H12 120.0 . .
C11 C12 H12 120.0 . .
C12 C13 C14 120.0 . .
C12 C13 H13 120.0 . .
C14 C13 H13 120.0 . .
C13 C14 C15 120.0 . .
C13 C14 C16 114.7(12) . .
C15 C14 C16 125.3(12) . .
O4 C15 C14 123.5(11) . .
O4 C15 C10 116.4(11) . .
C14 C15 C10 120.0 . .
N1 C16 C14 127.5(15) . .
N1 C16 H16 116.2 . .
C14 C16 H16 116.2 . .
O7 C17 O8 121.0(17) . .
O7 C17 C18 121.3(19) . .
O8 C17 C18 117.7(18) . .
O7 C17 Tb1 59.7(9) . .
O8 C17 Tb1 61.4(9) . .
C18 C17 Tb1 176.5(13) . .
C19 C18 C23 120.0 . .
C19 C18 C17 120.7(13) . .
C23 C18 C17 119.3(13) . .
C20 C19 C18 120.0 . .
C20 C19 H19 120.0 . .
C18 C19 H19 120.0 . .
C21 C20 C19 120.0 . .
C21 C20 H20 120.0 . .
C19 C20 H20 120.0 . .
C22 C21 C20 120.0 . .
C22 C21 H21 120.0 . .
C20 C21 H21 120.0 . .
C21 C22 C23 120.0 . .
C21 C22 H22 120.0 . .
C23 C22 H22 120.0 . .
C22 C23 C18 120.0 . .
C22 C23 H23 120.0 . .
C18 C23 H23 120.0 . .
O5 C24 O6 122(2) . .
O5 C24 C25 126(2) . .
O6 C24 C25 111.8(19) . .
O5 C24 Tb1 58.4(12) . .
O6 C24 Tb1 64.2(11) . .
C25 C24 Tb1 174.5(14) . .
C26 C25 C30 120.0 . .
C26 C25 C24 116.3(17) . .
C30 C25 C24 123.7(17) . .
C25 C26 C27 120.0 . .
C25 C26 H26 120.0 . .
C27 C26 H26 120.0 . .
C28 C27 C26 120.0 . .
C28 C27 H27 120.0 . .
C26 C27 H27 120.0 . .
C27 C28 C29 120.0 . .
C27 C28 H28 120.0 . .
C29 C28 H28 120.0 . .
C30 C29 C28 120.0 . .
C30 C29 H29 120.0 . .
C28 C29 H29 120.0 . .
C29 C30 C25 120.0 . .
C29 C30 H30 120.0 . .
C25 C30 H30 120.0 . .
O10 C31 O9 127.7(15) . .
O10 C31 C32 118.0(13) . .
O9 C31 C32 114.3(15) . .
C33 C32 C37 120.0 . .
C33 C32 C31 120.9(10) . .
C37 C32 C31 119.1(10) . .
C32 C33 C34 120.0 . .
C32 C33 H33 120.0 . .
C34 C33 H33 120.0 . .
C33 C34 C35 120.0 . .
C33 C34 H34 120.0 . .
C35 C34 H34 120.0 . .
C34 C35 C36 120.0 . .
C34 C35 H35 120.0 . .
C36 C35 H35 120.0 . .
C37 C36 C35 120.0 . .
C37 C36 H36 120.0 . .
C35 C36 H36 120.0 . .
C36 C37 C32 120.0 . .
C36 C37 H37 120.0 . .
C32 C37 H37 120.0 . .
O11 C38 H38A 109.5 . .
O11 C38 H38B 109.5 . .
H38A C38 H38B 109.5 . .
O11 C38 H38C 109.5 . .
H38A C38 H38C 109.5 . .
H38B C38 H38C 109.5 . .
C16 N1 N1 117.2(11) . 2_655
C16 N1 Zn1 120.2(11) . .
N1 N1 Zn1 122.6(5) 2_655 .
C8 N2 N2 116.5(11) . 2_655
C8 N2 Zn1 128.7(10) . .
N2 N2 Zn1 114.8(8) 2_655 .
C2 O1 C1 115.9(14) . .
C2 O1 Tb1 115.1(8) . .
C1 O1 Tb1 127.8(11) . .
C7 O2 Zn1 125.7(7) . .
C7 O2 Tb1 130.6(7) . .
Zn1 O2 Tb1 103.1(4) . .
C10 O3 C9 122.3(17) . .
C10 O3 Tb1 119.0(9) . .
C9 O3 Tb1 118.6(15) . .
C15 O4 Zn1 123.9(9) . .
C15 O4 Tb1 126.5(9) . .
Zn1 O4 Tb1 102.2(5) . .
C24 O5 Tb1 97.6(15) . .
C24 O6 Tb1 86.8(12) . .
C17 O7 Tb1 94.5(12) . .
C17 O8 Tb1 91.8(11) . .
C31 O9 Tb1 142.0(11) . .
C31 O10 Zn1 118.8(10) . .
C38 O11 H11A 109.5 . .

loop_
_geom_bond_atom_site_label_1
_geom_bond_atom_site_label_2
_geom_bond_distance
_geom_bond_site_symmetry_2
Tb1 O2 2.333(9) .
Tb1 O5 2.366(14) .
Tb1 O4 2.381(13) .
Tb1 O9 2.390(10) .
Tb1 O7 2.422(11) .
Tb1 O8 2.456(12) .
Tb1 O6 2.483(15) .
Tb1 O3 2.569(14) .
Tb1 O1 2.674(12) .
Tb1 C24 2.75(2) .
Tb1 C17 2.795(18) .
Tb1 Zn1 3.438(2) .
Zn1 O4 2.029(10) .
Zn1 N2 2.038(11) .
Zn1 O2 2.051(9) .
Zn1 O10 2.059(11) .
Zn1 N1 2.085(13) .
C1 O1 1.419(19) .
C1 H1A 0.9600 .
C1 H1B 0.9600 .
C1 H1C 0.9600 .
C2 O1 1.360(14) .
C2 C3 1.3900 .
C2 C7 1.3900 .
C3 C4 1.3900 .
C3 H3 0.9300 .
C4 C5 1.3900 .
C4 H4 0.9300 .
C5 C6 1.3900 .
C5 H5 0.9300 .
C6 C7 1.3900 .
C6 C8 1.473(18) .
C7 O2 1.291(12) .
C8 N2 1.246(17) .
C8 H8 0.9300 .
C9 O3 1.49(2) .
C9 H9A 0.9600 .
C9 H9B 0.9600 .
C9 H9C 0.9600 .
C10 O3 1.318(17) .
C10 C11 1.3900 .
C10 C15 1.3900 .
C11 C12 1.3900 .
C11 H11 0.9300 .
C12 C13 1.3900 .
C12 H12 0.9300 .
C13 C14 1.3900 .
C13 H13 0.9300 .
C14 C15 1.3900 .
C14 C16 1.44(2) .
C15 O4 1.302(14) .
C16 N1 1.318(18) .
C16 H16 0.9300 .
C17 O7 1.22(2) .
C17 O8 1.26(2) .
C17 C18 1.522(19) .
C18 C19 1.3900 .
C18 C23 1.3900 .
C19 C20 1.3900 .
C19 H19 0.9300 .
C20 C21 1.3900 .
C20 H20 0.9300 .
C21 C22 1.3900 .
C21 H21 0.9300 .
C22 C23 1.3900 .
C22 H22 0.9300 .
C23 H23 0.9300 .
C24 O5 1.13(2) .
C24 O6 1.34(2) .
C24 C25 1.52(2) .
C25 C26 1.3900 .
C25 C30 1.3900 .
C26 C27 1.3900 .
C26 H26 0.9300 .
C27 C28 1.3900 .
C27 H27 0.9300 .
C28 C29 1.3900 .
C28 H28 0.9300 .
C29 C30 1.3900 .
C29 H29 0.9300 .
C30 H30 0.9300 .
C31 O10 1.223(18) .
C31 O9 1.255(18) .
C31 C32 1.522(17) .
C32 C33 1.3900 .
C32 C37 1.3900 .
C33 C34 1.3900 .
C33 H33 0.9300 .
C34 C35 1.3900 .
C34 H34 0.9300 .
C35 C36 1.3900 .
C35 H35 0.9300 .
C36 C37 1.3900 .
C36 H36 0.9300 .
C37 H37 0.9300 .
C38 O11 1.45(3) .
C38 H38A 0.9600 .
C38 H38B 0.9600 .
C38 H38C 0.9600 .
N1 N1 1.40(2) 2_655
N2 N2 1.44(2) 2_655
O11 H11A 0.8200 .

loop_
_geom_torsion_atom_site_label_1
_geom_torsion_atom_site_label_2
_geom_torsion_atom_site_label_3
_geom_torsion_atom_site_label_4
_geom_torsion
_geom_torsion_site_symmetry_4
O1 C2 C3 C4 179.7(14) .
C7 C2 C3 C4 0.0 .
C2 C3 C4 C5 0.0 .
C3 C4 C5 C6 0.0 .
C4 C5 C6 C7 0.0 .
C4 C5 C6 C8 -171.5(14) .
C5 C6 C7 O2 175.4(13) .
C8 C6 C7 O2 -13.7(16) .
C5 C6 C7 C2 0.0 .
C8 C6 C7 C2 170.9(15) .
O1 C2 C7 O2 4.5(13) .
C3 C2 C7 O2 -175.7(12) .
O1 C2 C7 C6 -179.8(13) .
C3 C2 C7 C6 0.0 .
C5 C6 C8 N2 -163.5(14) .
C7 C6 C8 N2 25(2) .
O3 C10 C11 C12 -175.6(13) .
C15 C10 C11 C12 0.0 .
C10 C11 C12 C13 0.0 .
C11 C12 C13 C14 0.0 .
C12 C13 C14 C15 0.0 .
C12 C13 C14 C16 178.6(11) .
C13 C14 C15 O4 -179.0(11) .
C16 C14 C15 O4 2.6(15) .
C13 C14 C15 C10 0.0 .
C16 C14 C15 C10 -178.4(13) .
O3 C10 C15 O4 -5.0(12) .
C11 C10 C15 O4 179.0(10) .
O3 C10 C15 C14 175.9(12) .
C11 C10 C15 C14 0.0 .
C13 C14 C16 N1 -171.2(13) .
C15 C14 C16 N1 7(2) .
O7 C17 C18 C19 -163.9(16) .
O8 C17 C18 C19 15(2) .
O7 C17 C18 C23 17(2) .
O8 C17 C18 C23 -163.7(15) .
C23 C18 C19 C20 0.0 .
C17 C18 C19 C20 -178.7(14) .
C18 C19 C20 C21 0.0 .
C19 C20 C21 C22 0.0 .
C20 C21 C22 C23 0.0 .
C21 C22 C23 C18 0.0 .
C19 C18 C23 C22 0.0 .
C17 C18 C23 C22 178.7(14) .
O5 C24 C25 C26 -17(3) .
O6 C24 C25 C26 160.3(13) .
O5 C24 C25 C30 163.2(18) .
O6 C24 C25 C30 -20(2) .
C30 C25 C26 C27 0.0 .
C24 C25 C26 C27 -179.9(15) .
C25 C26 C27 C28 0.0 .
C26 C27 C28 C29 0.0 .
C27 C28 C29 C30 0.0 .
C28 C29 C30 C25 0.0 .
C26 C25 C30 C29 0.0 .
C24 C25 C30 C29 179.9(16) .
O10 C31 C32 C33 170.0(12) .
O9 C31 C32 C33 -9.2(19) .
O10 C31 C32 C37 -8.7(19) .
O9 C31 C32 C37 172.0(12) .
C37 C32 C33 C34 0.0 .
C31 C32 C33 C34 -178.8(12) .
C32 C33 C34 C35 0.0 .
C33 C34 C35 C36 0.0 .
C34 C35 C36 C37 0.0 .
C35 C36 C37 C32 0.0 .
C33 C32 C37 C36 0.0 .
C31 C32 C37 C36 178.8(12) .
C14 C16 N1 N1 -173.2(14) 2_655
C14 C16 N1 Zn1 10(2) .
C6 C8 N2 N2 176.0(14) 2_655
C6 C8 N2 Zn1 -3(3) .
C3 C2 O1 C1 -8.2(18) .
C7 C2 O1 C1 171.5(13) .
C3 C2 O1 Tb1 -176.8(7) .
C7 C2 O1 Tb1 3.0(13) .
C6 C7 O2 Zn1 -18.4(14) .
C2 C7 O2 Zn1 157.2(7) .
C6 C7 O2 Tb1 171.9(7) .
C2 C7 O2 Tb1 -12.5(14) .
C11 C10 O3 C9 -5.6(19) .
C15 C10 O3 C9 178.6(13) .
C11 C10 O3 Tb1 176.7(5) .
C15 C10 O3 Tb1 0.9(12) .
C14 C15 O4 Zn1 -29.0(13) .
C10 C15 O4 Zn1 152.0(7) .
C14 C15 O4 Tb1 -173.4(6) .
C10 C15 O4 Tb1 7.5(12) .
O6 C24 O5 Tb1 7(2) .
C25 C24 O5 Tb1 -175.8(16) .
O5 C24 O6 Tb1 -7(2) .
C25 C24 O6 Tb1 175.8(13) .
O8 C17 O7 Tb1 5(2) .
C18 C17 O7 Tb1 -176.1(16) .
O7 C17 O8 Tb1 -5(2) .
C18 C17 O8 Tb1 176.1(15) .
O10 C31 O9 Tb1 -10(3) .
C32 C31 O9 Tb1 168.8(10) .
O9 C31 O10 Zn1 20(2) .
C32 C31 O10 Zn1 -159.3(10) .
